data_4076048
loop_
_publ_author_name
'Shimada, Shigeru'
'Rao, Maddali L. N.'
'Li, Yong-Hua'
'Tanaka, Masato'

_publ_section_title
;
 Reaction of 1-(Dimethylsilyl)-2-silylbenzene with Platinum(0) Phosphine
 Complexes
;
_journal_issue 24
_journal_name_full Organometallics
_journal_page_first 6029
_journal_paper_doi 10.1021/om050498j
_journal_volume 24
_journal_year 2005
_chemical_formula_moiety 'C36 H72 P4 Pt2 Si4 '
_chemical_formula_sum 'C36 H72 P4 Pt2 Si4'
_chemical_formula_weight 1131.38
_space_group_IT_number 14
_symmetry_cell_setting monoclinic
_symmetry_Int_Tables_number 14
_symmetry_space_group_name_Hall '-P 2yn'
_symmetry_space_group_name_H-M 'P 1 21/n 1'
_atom_sites_solution_hydrogens mixed
_atom_sites_solution_primary heavy
_atom_sites_solution_secondary difmap
_audit_creation_date 2004-11-30
_audit_creation_method 'by CrystalStructure 3.6.0'
_cell_angle_alpha 90
_cell_angle_beta 107.95(2)
_cell_angle_gamma 90
_cell_formula_units_Z 2
_cell_length_a 10.675(3)
_cell_length_b 18.534(3)
_cell_length_c 11.588(2)
_cell_measurement_reflns_used 25
_cell_measurement_temperature 223(1)
_cell_measurement_theta_max 15.0
_cell_measurement_theta_min 14.6
_cell_volume 2181.1(8)
_computing_cell_refinement 'MSC/AFC Diffractometer Control'
_computing_data_collection 'MSC/AFC Diffractometer Control'
_computing_data_reduction CrystalStructure
_computing_molecular_graphics 'Ortep-3 for Windows'
_computing_publication_material 'CrystalStructure 3.6.0'
_computing_structure_refinement SHELXL
_computing_structure_solution 'DIRDIF99 (PATTY)'
_diffrn_ambient_temperature 223(1)
_diffrn_measured_fraction_theta_full 0.9931
_diffrn_measured_fraction_theta_max 0.9931
_diffrn_measurement_device_type 'Rigaku AFC7R'
_diffrn_measurement_method \w-2\q
_diffrn_radiation_monochromator graphite
_diffrn_radiation_type 'Mo K\a'
_diffrn_radiation_wavelength 0.7107
_diffrn_reflns_av_R_equivalents 0.045
_diffrn_reflns_limit_h_max 13
_diffrn_reflns_limit_h_min 0
_diffrn_reflns_limit_k_max 24
_diffrn_reflns_limit_k_min 0
_diffrn_reflns_limit_l_max 14
_diffrn_reflns_limit_l_min -15
_diffrn_reflns_number 5422
_diffrn_reflns_theta_full 27.52
_diffrn_reflns_theta_max 27.52
_diffrn_standards_decay_% 0.00
_diffrn_standards_interval_count 0
_diffrn_standards_number 3
_exptl_absorpt_coefficient_mu 6.662
_exptl_absorpt_correction_T_max 0.627
_exptl_absorpt_correction_T_min 0.418
_exptl_absorpt_correction_type psi-scans
_exptl_absorpt_process_details '(North, Phillips & Mathews, 1968)'
_exptl_crystal_colour colorless
_exptl_crystal_density_diffrn 1.723
_exptl_crystal_density_method 'not measured'
_exptl_crystal_description prismatic
_exptl_crystal_F_000 1120
_exptl_crystal_size_max 0.20
_exptl_crystal_size_mid 0.13
_exptl_crystal_size_min 0.07
_refine_diff_density_max 1.39
_refine_diff_density_min -1.38
_refine_ls_extinction_coef 0.00044(13)
_refine_ls_extinction_expression Fc^*^=kFc[1+0.001xFc^2^\l^3^/sin(2\q)]^-1/4^
_refine_ls_extinction_method SHELXL
_refine_ls_goodness_of_fit_ref 1.030
_refine_ls_hydrogen_treatment mixed
_refine_ls_number_parameters 218
_refine_ls_number_reflns 4993
_refine_ls_R_factor_all 0.0451
_refine_ls_R_factor_gt 0.0295
_refine_ls_shift/su_max 0.0000
_refine_ls_structure_factor_coef Fsqd
_refine_ls_weighting_details 'calc w=1/[\s^2^(Fo^2^)+(0.0329P)^2^+3.5961P] where P=(Fo^2^+2Fc^2^)/3'
_refine_ls_weighting_scheme calc
_refine_ls_wR_factor_gt 0.0719
_refine_ls_wR_factor_ref 0.0770
_reflns_number_gt 4035
_reflns_number_total 4993
_reflns_threshold_expression F^2^>2.0\s(F^2^)
_cod_data_source_file om050498jsi20050615_100229.cif
_cod_data_source_block Compound-12b
_cod_depositor_comments
;
The following automatic conversions were performed:

'_atom_sites_solution_hydrogens' value 'difmap & geom' was changed to
'mixed'.

Automatic conversion script
Id: cif_fix_values 6452 2018-10-05 10:23:21Z andrius 
;
_cod_original_formula_sum 'C36 H72 P4 Pt2 Si4 '
_cod_database_code 4076048

loop_
_symmetry_equiv_pos_site_id
_symmetry_equiv_pos_as_xyz
1 +X,+Y,+Z
2 1/2-X,1/2+Y,1/2-Z
3 -X,-Y,-Z
4 1/2+X,1/2-Y,1/2+Z

loop_
_atom_site_label
_atom_site_type_symbol
_atom_site_fract_x
_atom_site_fract_y
_atom_site_fract_z
_atom_site_U_iso_or_equiv
_atom_site_adp_type
_atom_site_occupancy
_atom_site_symmetry_multiplicity
_atom_site_calc_flag
_atom_site_refinement_flags
Pt(1) Pt 0.02855(2) 0.08262(1) 0.10826(1) 0.02218(8) Uani 1.00 1 d .
P(1) P -0.0871(1) 0.16013(7) 0.2012(1) 0.0274(3) Uani 1.00 1 d .
P(2) P 0.2032(1) 0.16662(7) 0.1766(1) 0.0287(3) Uani 1.00 1 d .
Si(1) Si 0.1329(1) 0.00073(7) 0.0068(1) 0.0242(3) Uani 1.00 1 d .
Si(2) Si 0.1094(1) -0.00353(8) 0.2728(1) 0.0279(3) Uani 1.00 1 d .
C(1) C 0.2786(5) -0.0373(3) 0.1325(4) 0.028(1) Uani 1.00 1 d .
C(2) C 0.3981(5) -0.0557(3) 0.1139(5) 0.035(1) Uani 1.00 1 d .
C(3) C 0.5062(6) -0.0749(3) 0.2111(6) 0.040(1) Uani 1.00 1 d .
C(4) C 0.4973(6) -0.0777(3) 0.3267(6) 0.042(1) Uani 1.00 1 d .
C(5) C 0.3786(6) -0.0606(3) 0.3466(5) 0.037(1) Uani 1.00 1 d .
C(6) C 0.2684(5) -0.0387(3) 0.2524(5) 0.031(1) Uani 1.00 1 d .
C(7) C 0.1519(6) 0.0311(3) 0.4356(4) 0.037(1) Uani 1.00 1 d .
C(8) C 0.0098(6) -0.0862(3) 0.2827(5) 0.040(1) Uani 1.00 1 d .
C(9) C 0.0352(6) 0.2244(3) 0.2937(6) 0.045(1) Uani 1.00 1 d .
C(10) C 0.1348(6) 0.2459(3) 0.2312(6) 0.048(2) Uani 1.00 1 d .
C(11) C -0.1687(6) 0.1300(3) 0.3106(5) 0.037(1) Uani 1.00 1 d .
C(12) C -0.2821(7) 0.0783(3) 0.2551(6) 0.048(2) Uani 1.00 1 d .
C(13) C -0.2121(6) 0.2173(3) 0.0966(5) 0.041(1) Uani 1.00 1 d .
C(14) C -0.2837(6) 0.2722(3) 0.1506(6) 0.047(1) Uani 1.00 1 d .
C(15) C 0.3544(6) 0.1424(3) 0.2965(5) 0.044(1) Uani 1.00 1 d .
C(16) C 0.4580(7) 0.2006(4) 0.3426(6) 0.053(2) Uani 1.00 1 d .
C(17) C 0.2661(6) 0.2110(4) 0.0624(6) 0.048(2) Uani 1.00 1 d .
C(18) C 0.3662(8) 0.1681(4) 0.0237(7) 0.066(2) Uani 1.00 1 d .
H(1) H 0.187(4) 0.038(2) -0.066(4) 0.01(1) Uiso 1.00 1 d .
H(2) H -0.022(6) 0.131(3) -0.017(6) 0.06(2) Uiso 1.00 1 d .
H(3) H 0.4051 -0.0550 0.0350 0.042 Uiso 1.00 1 c R
H(4) H 0.5864 -0.0862 0.1977 0.048 Uiso 1.00 1 c R
H(5) H 0.5708 -0.0910 0.3920 0.050 Uiso 1.00 1 c R
H(6) H 0.3725 -0.0640 0.4256 0.044 Uiso 1.00 1 c R
H(7) H 0.2435 0.0458 0.4636 0.045 Uiso 1.00 1 c R
H(8) H 0.1375 -0.0071 0.4875 0.045 Uiso 1.00 1 c R
H(9) H 0.0961 0.0719 0.4383 0.045 Uiso 1.00 1 c R
H(10) H -0.0482 -0.0751 0.3303 0.048 Uiso 1.00 1 c R
H(11) H 0.0687 -0.1251 0.3211 0.048 Uiso 1.00 1 c R
H(12) H -0.0422 -0.1008 0.2017 0.048 Uiso 1.00 1 c R
H(13) H -0.0102 0.2676 0.3088 0.054 Uiso 1.00 1 c R
H(14) H 0.0811 0.2023 0.3722 0.054 Uiso 1.00 1 c R
H(15) H 0.2064 0.2730 0.2880 0.058 Uiso 1.00 1 c R
H(16) H 0.0925 0.2775 0.1624 0.058 Uiso 1.00 1 c R
H(17) H -0.1039 0.1061 0.3787 0.044 Uiso 1.00 1 c R
H(18) H -0.2023 0.1722 0.3427 0.044 Uiso 1.00 1 c R
H(19) H -0.3631 0.1054 0.2232 0.058 Uiso 1.00 1 c R
H(20) H -0.2908 0.0450 0.3167 0.058 Uiso 1.00 1 c R
H(21) H -0.2645 0.0514 0.1899 0.058 Uiso 1.00 1 c R
H(22) H -0.1695 0.2434 0.0454 0.049 Uiso 1.00 1 c R
H(23) H -0.2784 0.1855 0.0433 0.049 Uiso 1.00 1 c R
H(24) H -0.3624 0.2504 0.1604 0.056 Uiso 1.00 1 c R
H(25) H -0.3081 0.3135 0.0968 0.056 Uiso 1.00 1 c R
H(26) H -0.2264 0.2878 0.2289 0.056 Uiso 1.00 1 c R
H(27) H 0.3294 0.1244 0.3659 0.053 Uiso 1.00 1 c R
H(28) H 0.3957 0.1022 0.2668 0.053 Uiso 1.00 1 c R
H(29) H 0.5178 0.2005 0.2944 0.064 Uiso 1.00 1 c R
H(30) H 0.5069 0.1912 0.4268 0.064 Uiso 1.00 1 c R
H(31) H 0.4153 0.2473 0.3361 0.064 Uiso 1.00 1 c R
H(32) H 0.1913 0.2215 -0.0097 0.057 Uiso 1.00 1 c R
H(33) H 0.3058 0.2572 0.0955 0.057 Uiso 1.00 1 c R
H(34) H 0.4540 0.1801 0.0754 0.079 Uiso 1.00 1 c R
H(35) H 0.3587 0.1795 -0.0599 0.079 Uiso 1.00 1 c R
H(36) H 0.3504 0.1169 0.0307 0.079 Uiso 1.00 1 c R

loop_
_atom_site_aniso_label
_atom_site_aniso_U_11
_atom_site_aniso_U_22
_atom_site_aniso_U_33
_atom_site_aniso_U_12
_atom_site_aniso_U_13
_atom_site_aniso_U_23
Pt(1) 0.0246(1) 0.0217(1) 0.0190(1) 0.00005(7) 0.00495(7) -0.00159(7)
P(1) 0.0308(7) 0.0267(6) 0.0267(6) 0.0011(5) 0.0117(5) -0.0029(5)
P(2) 0.0286(7) 0.0265(6) 0.0312(6) -0.0031(5) 0.0093(5) -0.0037(5)
Si(1) 0.0242(6) 0.0248(6) 0.0227(6) -0.0007(5) 0.0058(5) -0.0029(5)
Si(2) 0.0320(7) 0.0286(7) 0.0218(6) 0.0002(6) 0.0066(6) 0.0030(5)
C(1) 0.027(3) 0.024(2) 0.028(2) 0.001(2) 0.001(2) -0.002(2)
C(2) 0.031(3) 0.031(3) 0.036(3) 0.002(2) 0.002(2) -0.009(2)
C(3) 0.023(3) 0.036(3) 0.057(4) 0.002(2) 0.005(3) -0.007(3)
C(4) 0.034(3) 0.034(3) 0.045(3) 0.003(2) -0.005(3) -0.002(2)
C(5) 0.035(3) 0.030(3) 0.038(3) 0.002(2) 0.001(2) 0.006(2)
C(6) 0.034(3) 0.026(3) 0.030(3) -0.002(2) 0.005(2) -0.000(2)
C(7) 0.043(3) 0.046(3) 0.019(2) -0.001(3) 0.003(2) 0.003(2)
C(8) 0.049(4) 0.032(3) 0.038(3) -0.000(3) 0.009(3) 0.007(2)
C(9) 0.043(3) 0.042(3) 0.053(4) -0.005(3) 0.019(3) -0.022(3)
C(10) 0.046(4) 0.036(3) 0.067(4) -0.010(3) 0.022(3) -0.015(3)
C(11) 0.042(3) 0.041(3) 0.029(3) 0.005(3) 0.013(2) -0.001(2)
C(12) 0.051(4) 0.050(4) 0.049(4) -0.008(3) 0.023(3) 0.003(3)
C(13) 0.047(3) 0.043(3) 0.033(3) 0.010(3) 0.013(3) 0.007(2)
C(14) 0.047(4) 0.045(3) 0.050(4) 0.015(3) 0.018(3) 0.006(3)
C(15) 0.040(3) 0.047(3) 0.034(3) -0.014(3) -0.005(3) 0.003(3)
C(16) 0.049(4) 0.065(4) 0.042(3) -0.022(3) 0.011(3) -0.018(3)
C(17) 0.042(4) 0.051(4) 0.050(4) -0.005(3) 0.013(3) 0.014(3)
C(18) 0.078(5) 0.075(5) 0.055(4) -0.031(4) 0.037(4) -0.014(4)

loop_
_atom_type_symbol
_atom_type_description
_atom_type_scat_dispersion_real
_atom_type_scat_dispersion_imag
_atom_type_scat_source
C C 0.003 0.002
;
International Tables for Crystallography
(1992, Vol. C, Tables 4.2.6.8 and 6.1.1.4)
;
H H 0.000 0.000
;
International Tables for Crystallography
(1992, Vol. C, Table 6.1.1.4)
;
P P 0.102 0.094
;
International Tables for Crystallography
(1992, Vol. C, Tables 4.2.6.8 and 6.1.1.4)
;
Pt Pt -1.703 8.390
;
International Tables for Crystallography
(1992, Vol. C, Tables 4.2.6.8 and 6.1.1.4)
;
Si Si 0.082 0.070
;
International Tables for Crystallography
(1992, Vol. C, Tables 4.2.6.8 and 6.1.1.4)
;

loop_
_geom_angle_atom_site_label_1
_geom_angle_atom_site_label_2
_geom_angle_atom_site_label_3
_geom_angle
_geom_angle_site_symmetry_1
_geom_angle_site_symmetry_2
_geom_angle_site_symmetry_3
P(2) Pt(1) P(1) 85.16(5) . . .
Si(1) Pt(1) P(1) 176.40(4) . . .
Si(1) Pt(1) P(1) 105.04(5) 55503 . .
Si(2) Pt(1) P(1) 98.69(5) . . .
Pt(1) P(1) C(9) 106.4(2) . . .
Pt(1) P(1) C(13) 115.2(2) . . .
Pt(1) P(1) C(11) 123.9(2) . . .
Si(1) Pt(1) P(2) 98.25(5) . . .
Si(1) Pt(1) P(2) 165.52(5) 55503 . .
Si(2) Pt(1) P(2) 96.70(4) . . .
Pt(1) P(2) C(10) 106.6(2) . . .
Pt(1) P(2) C(15) 120.8(2) . . .
Pt(1) P(2) C(17) 118.3(2) . . .
Si(1) Pt(1) Si(1) 71.40(5) 55503 . .
Si(2) Pt(1) Si(1) 82.09(5) . . .
Pt(1) Si(1) C(1) 104.6(2) . . .
Pt(1) Si(1) Pt(1) 108.60(6) . . 55503
Si(2) Pt(1) Si(1) 91.94(4) . . 55503
Pt(1) Si(1) Pt(1) 108.60(6) . 55503 55503
Pt(1) Si(1) C(1) 117.7(2) . 55503 55503
Pt(1) Si(2) C(6) 104.0(2) . . .
Pt(1) Si(2) C(7) 118.2(2) . . .
Pt(1) Si(2) C(8) 120.6(2) . . .
P(1) C(9) C(10) 111.6(5) . . .
C(13) P(1) C(9) 104.5(3) . . .
C(11) P(1) C(9) 101.3(3) . . .
C(13) P(1) C(11) 103.2(3) . . .
P(1) C(11) C(12) 112.6(4) . . .
P(1) C(13) C(14) 118.1(4) . . .
P(2) C(10) C(9) 111.5(4) . . .
C(15) P(2) C(10) 106.6(3) . . .
C(17) P(2) C(10) 99.3(3) . . .
P(2) C(15) C(16) 117.9(4) . . .
C(17) P(2) C(15) 102.8(3) . . .
P(2) C(17) C(18) 115.1(5) . . .
Si(1) C(1) C(6) 117.5(4) . . .
Si(1) C(1) C(2) 122.6(4) . . .
Si(2) C(6) C(1) 117.0(3) . . .
Si(2) C(6) C(5) 124.9(5) . . .
C(7) Si(2) C(6) 106.8(2) . . .
C(8) Si(2) C(6) 105.7(3) . . .
C(8) Si(2) C(7) 100.3(3) . . .
C(6) C(1) C(2) 119.5(4) . . .
C(1) C(2) C(3) 120.4(6) . . .
C(1) C(6) C(5) 117.9(5) . . .
C(2) C(3) C(4) 120.8(6) . . .
C(3) C(4) C(5) 119.5(5) . . .
C(4) C(5) C(6) 121.9(6) . . .
H(2) Pt(1) P(1) 89(2) . . .
H(2) Pt(1) P(2) 87(2) . . .
Pt(1) Si(1) H(1) 109(1) . . .
H(2) Pt(1) Si(1) 89(2) . . .
Pt(1) Si(1) H(1) 110(1) . 55503 55503
H(2) Pt(1) Si(1) 82(2) . . 55503
H(2) Pt(1) Si(2) 171(2) . . .
P(1) C(9) H(13) 109.3177 . . .
P(1) C(9) H(14) 109.3225 . . .
P(1) C(11) H(17) 109.0756 . . .
P(1) C(11) H(18) 109.0722 . . .
P(1) C(13) H(22) 107.7888 . . .
P(1) C(13) H(23) 107.7833 . . .
P(2) C(10) H(16) 109.3234 . . .
P(2) C(10) H(15) 109.3131 . . .
P(2) C(15) H(27) 107.8248 . . .
P(2) C(15) H(28) 107.8262 . . .
P(2) C(17) H(32) 108.4935 . . .
P(2) C(17) H(33) 108.4926 . . .
H(1) Si(1) C(1) 105(1) . . .
Si(2) C(7) H(9) 109.4704 . . .
Si(2) C(7) H(7) 109.4729 . . .
Si(2) C(7) H(8) 109.4703 . . .
Si(2) C(8) H(10) 109.4617 . . .
Si(2) C(8) H(11) 109.4730 . . .
Si(2) C(8) H(12) 109.4635 . . .
C(1) C(2) H(3) 119.8019 . . .
H(3) C(2) C(3) 119.7988 . . .
C(2) C(3) H(4) 119.6041 . . .
H(4) C(3) C(4) 119.6135 . . .
C(3) C(4) H(5) 120.2354 . . .
C(4) C(5) H(6) 119.0768 . . .
H(5) C(4) C(5) 120.2393 . . .
H(6) C(5) C(6) 119.0704 . . .
H(9) C(7) H(7) 109.4798 . . .
H(8) C(7) H(7) 109.4717 . . .
H(9) C(7) H(8) 109.4622 . . .
H(11) C(8) H(10) 109.4807 . . .
H(12) C(8) H(10) 109.4739 . . .
H(12) C(8) H(11) 109.4746 . . .
H(13) C(9) C(10) 109.2986 . . .
H(14) C(9) C(10) 109.3158 . . .
C(9) C(10) H(16) 109.3222 . . .
C(9) C(10) H(15) 109.3261 . . .
H(14) C(9) H(13) 107.9523 . . .
H(16) C(10) H(15) 107.9734 . . .
C(11) C(12) H(21) 109.4682 . . .
H(17) C(11) C(12) 109.0642 . . .
H(18) C(11) C(12) 109.0714 . . .
C(11) C(12) H(19) 109.4698 . . .
C(11) C(12) H(20) 109.4688 . . .
H(18) C(11) H(17) 107.8327 . . .
H(21) C(12) H(19) 109.4762 . . .
H(20) C(12) H(19) 109.4718 . . .
H(21) C(12) H(20) 109.4725 . . .
H(22) C(13) C(14) 107.7926 . . .
H(23) C(13) C(14) 107.7839 . . .
C(13) C(14) H(24) 109.4724 . . .
C(13) C(14) H(26) 109.4679 . . .
C(13) C(14) H(25) 109.4661 . . .
H(23) C(13) H(22) 107.1343 . . .
H(26) C(14) H(24) 109.4839 . . .
H(25) C(14) H(24) 109.4766 . . .
H(26) C(14) H(25) 109.4604 . . .
H(27) C(15) C(16) 107.8146 . . .
H(28) C(15) C(16) 107.8165 . . .
C(15) C(16) H(29) 109.4682 . . .
C(15) C(16) H(31) 109.4682 . . .
C(15) C(16) H(30) 109.4703 . . .
H(28) C(15) H(27) 107.1663 . . .
H(31) C(16) H(29) 109.4776 . . .
H(30) C(16) H(29) 109.4728 . . .
H(31) C(16) H(30) 109.4703 . . .
H(32) C(17) C(18) 108.4981 . . .
H(33) C(17) C(18) 108.4979 . . .
C(17) C(18) H(34) 109.4691 . . .
C(17) C(18) H(36) 109.4684 . . .
C(17) C(18) H(35) 109.4706 . . .
H(33) C(17) H(32) 107.5047 . . .
H(36) C(18) H(34) 109.4800 . . .
H(35) C(18) H(34) 109.4757 . . .
H(36) C(18) H(35) 109.4636 . . .

loop_
_geom_bond_atom_site_label_1
_geom_bond_atom_site_label_2
_geom_bond_distance
_geom_bond_site_symmetry_2
Pt(1) P(1) 2.359(1) .
Pt(1) P(2) 2.370(1) .
Pt(1) Si(1) 2.394(1) .
Pt(1) Si(1) 2.391(1) 55503
Pt(1) Si(2) 2.433(1) .
P(1) C(9) 1.847(6) .
P(1) C(11) 1.833(7) .
P(1) C(13) 1.837(6) .
P(2) C(10) 1.837(7) .
P(2) C(15) 1.832(5) .
P(2) C(17) 1.852(8) .
Si(1) C(1) 1.908(5) .
Si(2) C(6) 1.900(6) .
Si(2) C(7) 1.909(5) .
Si(2) C(8) 1.888(6) .
C(1) C(2) 1.400(8) .
C(1) C(6) 1.427(8) .
C(2) C(3) 1.389(7) .
C(3) C(4) 1.37(1) .
C(4) C(5) 1.392(9) .
C(5) C(6) 1.396(7) .
C(9) C(10) 1.51(1) .
C(11) C(12) 1.523(8) .
C(13) C(14) 1.52(1) .
C(15) C(16) 1.519(9) .
C(17) C(18) 1.51(1) .
Pt(1) H(2) 1.65(6) .
Si(1) H(1) 1.35(5) .
C(2) H(3) 0.9400 .
C(3) H(4) 0.9400 .
C(4) H(5) 0.9400 .
C(5) H(6) 0.9400 .
C(7) H(7) 0.9700 .
C(7) H(8) 0.9700 .
C(7) H(9) 0.9700 .
C(8) H(10) 0.9700 .
C(8) H(11) 0.9700 .
C(8) H(12) 0.9700 .
C(9) H(13) 0.9801 .
C(9) H(14) 0.9800 .
C(10) H(15) 0.9800 .
C(10) H(16) 0.9800 .
C(11) H(17) 0.9800 .
C(11) H(18) 0.9799 .
C(12) H(19) 0.9700 .
C(12) H(20) 0.9700 .
C(12) H(21) 0.9699 .
C(13) H(22) 0.9799 .
C(13) H(23) 0.9801 .
C(14) H(24) 0.9699 .
C(14) H(25) 0.9701 .
C(14) H(26) 0.9700 .
C(15) H(27) 0.9799 .
C(15) H(28) 0.9799 .
C(16) H(29) 0.9699 .
C(16) H(30) 0.9700 .
C(16) H(31) 0.9700 .
C(17) H(32) 0.9800 .
C(17) H(33) 0.9800 .
C(18) H(34) 0.9699 .
C(18) H(35) 0.9700 .
C(18) H(36) 0.9700 .

loop_
_geom_contact_atom_site_label_1
_geom_contact_atom_site_label_2
_geom_contact_distance
_geom_contact_site_symmetry_2
Pt(1) Pt(1) 3.8863(2) 55503
Si(1) Si(1) 2.792(2) 55503
Si(1) Si(2) 3.170(2) .
Si(1) Si(2) 3.468(2) 55503
